data_7045933
loop_
_publ_author_name
'Draho\<s, Bohuslav'
'Tr\'avn\'i\<cek, Zden\<ek'

_publ_section_title
;
 Spin crossover Fe(ii) complexes of a cross-bridged cyclam derivative.
;
_journal_issue 17
_journal_name_full 'Dalton transactions (Cambridge, England : 2003)'
_journal_page_first 6134
_journal_page_last 6145
_journal_paper_doi 10.1039/c8dt00414e
_journal_volume 47
_journal_year 2018
_chemical_formula_sum 'C24 H36 B2 F8 Fe N6'
_chemical_formula_weight 638.06
_space_group_crystal_system monoclinic
_space_group_IT_number 14
_space_group_name_Hall '-P 2yn'
_space_group_name_H-M_alt 'P 1 21/n 1'
_symmetry_space_group_name_Hall '-P 2yn'
_symmetry_space_group_name_H-M 'P 1 21/n 1'
_atom_sites_solution_hydrogens geom
_audit_creation_method SHELXL-2014/7
_audit_update_record
;
2018-03-08 deposited with the CCDC.
2018-03-27 downloaded from the CCDC.
;
_cell_angle_alpha 90
_cell_angle_beta 102.346(17)
_cell_angle_gamma 90
_cell_formula_units_Z 4
_cell_length_a 11.072(5)
_cell_length_b 11.983(6)
_cell_length_c 21.198(11)
_cell_measurement_reflns_used 8378
_cell_measurement_temperature 120(2)
_cell_measurement_theta_max 24.12
_cell_measurement_theta_min 2.30
_cell_volume 2747(2)
_computing_cell_refinement 'Bruker SAINT'
_computing_data_collection 'Bruker APEX3'
_computing_data_reduction 'Bruker SAINT'
_computing_molecular_graphics 'Bruker SHELXTL'
_computing_publication_material 'Bruker SHELXTL'
_computing_structure_refinement 'SHELXL-2014 (Sheldrick 2014)'
_computing_structure_solution 'SHELXS-97 (Sheldrick 2008)'
_diffrn_ambient_temperature 120(2)
_diffrn_measured_fraction_theta_full 0.966
_diffrn_measured_fraction_theta_max 0.966
_diffrn_measurement_device_type 'Bruker APEX-II CCD'
_diffrn_measurement_method '\f and \w scans'
_diffrn_radiation_type MoK\a
_diffrn_radiation_wavelength 0.71073
_diffrn_reflns_av_R_equivalents 0.0966
_diffrn_reflns_av_unetI/netI 0.0486
_diffrn_reflns_Laue_measured_fraction_full 0.966
_diffrn_reflns_Laue_measured_fraction_max 0.966
_diffrn_reflns_limit_h_max 12
_diffrn_reflns_limit_h_min -12
_diffrn_reflns_limit_k_max 13
_diffrn_reflns_limit_k_min -13
_diffrn_reflns_limit_l_max 22
_diffrn_reflns_limit_l_min -23
_diffrn_reflns_number 33934
_diffrn_reflns_point_group_measured_fraction_full 0.966
_diffrn_reflns_point_group_measured_fraction_max 0.966
_diffrn_reflns_theta_full 24.217
_diffrn_reflns_theta_max 24.217
_diffrn_reflns_theta_min 2.303
_exptl_absorpt_coefficient_mu 0.631
_exptl_absorpt_correction_type multi-scan
_exptl_absorpt_process_details
;
Bruker (2001). SADABS. Bruker AXS Inc., Madison, Wisconsin, USA.
;
_exptl_crystal_colour green
_exptl_crystal_density_diffrn 1.543
_exptl_crystal_description prism
_exptl_crystal_F_000 1320
_exptl_crystal_size_max 0.180
_exptl_crystal_size_mid 0.140
_exptl_crystal_size_min 0.120
_exptl_transmission_factor_max 0.929
_exptl_transmission_factor_min 0.895
_refine_diff_density_max 0.364
_refine_diff_density_min -0.277
_refine_diff_density_rms 0.061
_refine_ls_extinction_method none
_refine_ls_goodness_of_fit_ref 1.035
_refine_ls_hydrogen_treatment constr
_refine_ls_matrix_type full
_refine_ls_number_parameters 407
_refine_ls_number_reflns 4268
_refine_ls_number_restraints 0
_refine_ls_restrained_S_all 1.035
_refine_ls_R_factor_all 0.0567
_refine_ls_R_factor_gt 0.0372
_refine_ls_shift/su_max 0.000
_refine_ls_shift/su_mean 0.000
_refine_ls_structure_factor_coef Fsqd
_refine_ls_weighting_details 'w=1/[\s^2^(Fo^2^)+(0.0202P)^2^+3.3482P] where P=(Fo^2^+2Fc^2^)/3'
_refine_ls_weighting_scheme calc
_refine_ls_wR_factor_gt 0.0734
_refine_ls_wR_factor_ref 0.0797
_reflns_Friedel_coverage 0.000
_reflns_number_gt 3375
_reflns_number_total 4268
_reflns_threshold_expression 'I > 2\s(I)'
_cod_data_source_file c8dt00414e2.cif
_cod_data_source_block complex3_120K
_cod_depositor_comments 'Adding full bibliography for 7045930--7045933.cif.'
_cod_database_code 7045933
_shelx_shelxl_version_number 2014/7
_shelx_space_group_comment
;
The symmetry employed for this shelxl refinement is uniquely defined
by the following loop, which should always be used as a source of
symmetry information in preference to the above space-group names.
They are only intended as comments.
;
_shelx_estimated_absorpt_t_min 0.895
_shelx_estimated_absorpt_t_max 0.928

loop_
_space_group_symop_operation_xyz
'x, y, z'
'-x+1/2, y+1/2, -z+1/2'
'-x, -y, -z'
'x-1/2, -y-1/2, z-1/2'

loop_
_atom_site_label
_atom_site_type_symbol
_atom_site_fract_x
_atom_site_fract_y
_atom_site_fract_z
_atom_site_U_iso_or_equiv
_atom_site_adp_type
_atom_site_occupancy
_atom_site_site_symmetry_order
_atom_site_calc_flag
_atom_site_refinement_flags_posn
_atom_site_refinement_flags_adp
_atom_site_refinement_flags_occupancy
_atom_site_disorder_assembly
_atom_site_disorder_group
Fe1 Fe 0.69623(3) 0.22520(3) 0.40341(2) 0.00971(11) Uani 1 1 d . . . . .
N1 N 0.6859(2) 0.33816(18) 0.47939(11) 0.0147(5) Uani 1 1 d . . . . .
N3 N 0.5999(2) 0.32292(18) 0.33048(11) 0.0140(5) Uani 1 1 d . . . . .
N2 N 0.5272(2) 0.17298(18) 0.41983(11) 0.0133(5) Uani 1 1 d . . . . .
N4 N 0.7016(2) 0.11330(19) 0.32627(11) 0.0169(5) Uani 1 1 d . . . . .
N5 N 0.7862(2) 0.13313(18) 0.48198(11) 0.0127(5) Uani 1 1 d . . . . .
N6 N 0.8611(2) 0.27347(19) 0.37951(10) 0.0141(5) Uani 1 1 d . . . . .
C1 C 0.6793(3) 0.4599(2) 0.46584(14) 0.0175(7) Uani 1 1 d . . . . .
H1A H 0.7620 0.4864 0.4618 0.021 Uiso 1 1 calc R U . . .
H1B H 0.6575 0.4991 0.5030 0.021 Uiso 1 1 calc R U . . .
C2 C 0.5860(3) 0.4907(2) 0.40500(13) 0.0170(7) Uani 1 1 d . . . . .
H2A H 0.5797 0.5731 0.4024 0.020 Uiso 1 1 calc R U . . .
H2B H 0.5041 0.4617 0.4087 0.020 Uiso 1 1 calc R U . . .
C3 C 0.6156(3) 0.4464(2) 0.34061(14) 0.0173(7) Uani 1 1 d . . . . .
H3A H 0.5612 0.4851 0.3040 0.021 Uiso 1 1 calc R U . . .
H3B H 0.7020 0.4663 0.3398 0.021 Uiso 1 1 calc R U . . .
C4 C 0.4648(2) 0.2929(2) 0.31945(13) 0.0162(6) Uani 1 1 d . . . . .
H4A H 0.4454 0.2380 0.2838 0.019 Uiso 1 1 calc R U . . .
H4B H 0.4149 0.3606 0.3058 0.019 Uiso 1 1 calc R U . . .
C6 C 0.4267(2) 0.2431(2) 0.38028(14) 0.0194(7) Uani 1 1 d . . . . .
H6A H 0.4063 0.3047 0.4073 0.023 Uiso 1 1 calc R U . . .
H6B H 0.3516 0.1969 0.3665 0.023 Uiso 1 1 calc R U . . .
C5 C 0.5750(3) 0.3089(2) 0.51015(14) 0.0173(7) Uani 1 1 d . . . . .
H5A H 0.6012 0.3136 0.5577 0.021 Uiso 1 1 calc R U . . .
H5B H 0.5081 0.3640 0.4960 0.021 Uiso 1 1 calc R U . . .
C7 C 0.5265(3) 0.1935(2) 0.49151(13) 0.0171(7) Uani 1 1 d . . . . .
H7A H 0.4412 0.1863 0.4985 0.021 Uiso 1 1 calc R U . . .
H7B H 0.5790 0.1374 0.5187 0.021 Uiso 1 1 calc R U . . .
C8 C 0.6465(3) 0.2955(2) 0.26864(14) 0.0184(7) Uani 1 1 d . . . . .
H8A H 0.5899 0.3282 0.2306 0.022 Uiso 1 1 calc R U . . .
H8B H 0.7297 0.3279 0.2715 0.022 Uiso 1 1 calc R U . . .
C9 C 0.6518(3) 0.1703(2) 0.26114(13) 0.0193(7) Uani 1 1 d . . . . .
H9A H 0.7058 0.1519 0.2309 0.023 Uiso 1 1 calc R U . . .
H9B H 0.5679 0.1417 0.2425 0.023 Uiso 1 1 calc R U . . .
C10 C 0.8358(3) 0.0915(2) 0.32985(14) 0.0173(7) Uani 1 1 d . . . . .
H10A H 0.8469 0.0552 0.2895 0.021 Uiso 1 1 calc R U . . .
H10B H 0.8683 0.0406 0.3663 0.021 Uiso 1 1 calc R U . . .
C11 C 0.8003(3) 0.3166(2) 0.52915(14) 0.0161(6) Uani 1 1 d . . . . .
H11A H 0.7943 0.3527 0.5704 0.019 Uiso 1 1 calc R U . . .
H11B H 0.8729 0.3478 0.5149 0.019 Uiso 1 1 calc R U . . .
C12 C 0.6370(3) 0.0031(2) 0.32489(15) 0.0209(7) Uani 1 1 d . . . . .
H12A H 0.6879 -0.0469 0.3571 0.025 Uiso 1 1 calc R U . . .
H12B H 0.6307 -0.0310 0.2818 0.025 Uiso 1 1 calc R U . . .
C13 C 0.5069(3) 0.0107(2) 0.33904(15) 0.0217(7) Uani 1 1 d . . . . .
H13A H 0.4681 -0.0640 0.3323 0.026 Uiso 1 1 calc R U . . .
H13B H 0.4569 0.0619 0.3071 0.026 Uiso 1 1 calc R U . . .
C14 C 0.5002(3) 0.0517(2) 0.40802(14) 0.0184(7) Uani 1 1 d . . . . .
H14A H 0.4164 0.0360 0.4153 0.022 Uiso 1 1 calc R U . . .
H14B H 0.5598 0.0080 0.4401 0.022 Uiso 1 1 calc R U . . .
C15 C 0.8149(2) 0.1933(2) 0.53846(13) 0.0149(6) Uani 1 1 d . . . . .
C16 C 0.8524(3) 0.1461(2) 0.59988(14) 0.0204(7) Uani 1 1 d . . . . .
H16A H 0.8675 0.1919 0.6373 0.024 Uiso 1 1 calc R U . . .
C17 C 0.8670(3) 0.0321(3) 0.60513(14) 0.0216(7) Uani 1 1 d . . . . .
H17A H 0.8909 -0.0027 0.6462 0.026 Uiso 1 1 calc R U . . .
C18 C 0.8456(3) -0.0309(2) 0.54821(14) 0.0204(7) Uani 1 1 d . . . . .
H18A H 0.8584 -0.1093 0.5500 0.024 Uiso 1 1 calc R U . . .
C19 C 0.8049(2) 0.0224(2) 0.48821(14) 0.0166(7) Uani 1 1 d . . . . .
H19A H 0.7901 -0.0220 0.4502 0.020 Uiso 1 1 calc R U . . .
C20 C 0.9231(3) 0.3705(2) 0.39022(14) 0.0200(7) Uani 1 1 d . . . . .
H20A H 0.8975 0.4238 0.4179 0.024 Uiso 1 1 calc R U . . .
C21 C 1.0248(3) 0.3972(3) 0.36210(15) 0.0255(7) Uani 1 1 d . . . . .
H21A H 1.0656 0.4669 0.3715 0.031 Uiso 1 1 calc R U . . .
C22 C 1.0655(3) 0.3219(3) 0.32075(15) 0.0265(8) Uani 1 1 d . . . . .
H22A H 1.1330 0.3396 0.3014 0.032 Uiso 1 1 calc R U . . .
C23 C 1.0048(3) 0.2216(3) 0.30909(14) 0.0233(7) Uani 1 1 d . . . . .
H23A H 1.0294 0.1681 0.2813 0.028 Uiso 1 1 calc R U . . .
C24 C 0.9053(3) 0.1995(2) 0.33915(14) 0.0173(7) Uani 1 1 d . . . . .
B1 B 0.2764(3) 0.5888(3) 0.30485(17) 0.0228(8) Uani 1 1 d . . . . .
F1 F 0.29076(18) 0.54156(18) 0.24528(9) 0.0454(6) Uani 1 1 d . . . . .
F2 F 0.36131(18) 0.67416(17) 0.32188(9) 0.0422(5) Uani 1 1 d . . . . .
F3 F 0.15698(16) 0.62996(14) 0.30070(8) 0.0299(4) Uani 1 1 d . . . . .
F4 F 0.29473(16) 0.50739(14) 0.35407(9) 0.0298(4) Uani 1 1 d . . . . .
B2 B 1.1780(4) 0.2710(3) 0.5783(2) 0.0352(10) Uani 1 1 d . . . . .
F8A F 1.0813(3) 0.2663(3) 0.51615(17) 0.0519(14) Uani 0.565(5) 1 d . . P A 1
F7A F 1.1592(12) 0.3701(11) 0.6047(5) 0.048(3) Uani 0.565(5) 1 d . . P A 1
F6A F 1.2831(5) 0.2532(6) 0.5577(3) 0.0500(18) Uani 0.565(5) 1 d . . P A 1
F5A F 1.1451(14) 0.1796(11) 0.6107(6) 0.038(3) Uani 0.565(5) 1 d . . P A 1
F8B F 1.2914(5) 0.2785(5) 0.6391(2) 0.061(2) Uani 0.435(5) 1 d . . P A -1
F7B F 1.1222(17) 0.3648(13) 0.5881(8) 0.071(6) Uani 0.435(5) 1 d . . P A -1
F6B F 1.2405(9) 0.2737(8) 0.5272(4) 0.055(2) Uani 0.435(5) 1 d . . P A -1
F5B F 1.1235(18) 0.1825(16) 0.5964(9) 0.071(6) Uani 0.435(5) 1 d . . P A -1

loop_
_atom_site_aniso_label
_atom_site_aniso_U_11
_atom_site_aniso_U_22
_atom_site_aniso_U_33
_atom_site_aniso_U_23
_atom_site_aniso_U_13
_atom_site_aniso_U_12
Fe1 0.0092(2) 0.00980(19) 0.0099(2) 0.00022(17) 0.00135(15) 0.00036(17)
N1 0.0131(13) 0.0132(13) 0.0172(13) 0.0000(10) 0.0017(10) 0.0019(10)
N3 0.0125(13) 0.0135(12) 0.0154(13) -0.0002(10) 0.0016(10) -0.0008(10)
N2 0.0103(12) 0.0118(12) 0.0173(13) 0.0023(10) 0.0018(10) 0.0008(10)
N4 0.0148(13) 0.0158(13) 0.0189(14) -0.0015(11) 0.0010(11) 0.0026(10)
N5 0.0101(12) 0.0126(13) 0.0152(13) -0.0002(10) 0.0025(10) 0.0000(10)
N6 0.0134(12) 0.0153(12) 0.0129(12) 0.0027(11) 0.0013(10) 0.0024(11)
C1 0.0193(17) 0.0140(15) 0.0189(16) -0.0033(13) 0.0036(13) 0.0018(12)
C2 0.0176(16) 0.0125(15) 0.0208(17) 0.0003(12) 0.0038(13) 0.0007(12)
C3 0.0193(16) 0.0119(15) 0.0192(16) 0.0046(13) 0.0008(13) 0.0003(12)
C4 0.0108(14) 0.0165(16) 0.0178(16) 0.0011(12) -0.0048(12) -0.0012(12)
C6 0.0110(15) 0.0198(17) 0.0255(17) 0.0017(13) -0.0002(13) -0.0005(12)
C5 0.0169(16) 0.0229(16) 0.0138(16) -0.0006(12) 0.0071(12) 0.0044(12)
C7 0.0135(16) 0.0219(16) 0.0172(16) 0.0037(13) 0.0059(12) 0.0010(12)
C8 0.0211(16) 0.0196(17) 0.0137(15) 0.0028(12) 0.0021(13) 0.0032(13)
C9 0.0225(17) 0.0228(17) 0.0112(15) -0.0004(13) 0.0008(13) 0.0036(13)
C10 0.0171(16) 0.0165(16) 0.0195(17) -0.0022(13) 0.0067(13) 0.0046(12)
C11 0.0158(16) 0.0148(15) 0.0154(16) -0.0010(12) -0.0018(12) 0.0001(12)
C12 0.0270(18) 0.0130(15) 0.0199(17) -0.0048(13) -0.0009(14) -0.0010(13)
C13 0.0224(17) 0.0124(15) 0.0272(18) 0.0000(13) -0.0014(14) -0.0048(13)
C14 0.0154(16) 0.0137(15) 0.0261(17) 0.0025(13) 0.0044(13) -0.0034(12)
C15 0.0071(15) 0.0212(16) 0.0160(16) -0.0012(12) 0.0016(12) 0.0024(11)
C16 0.0180(16) 0.0262(17) 0.0152(16) -0.0012(13) -0.0001(13) 0.0047(13)
C17 0.0174(17) 0.0292(18) 0.0174(17) 0.0076(14) 0.0022(13) 0.0022(14)
C18 0.0164(16) 0.0158(16) 0.0280(18) 0.0051(14) 0.0026(14) 0.0044(13)
C19 0.0113(15) 0.0181(16) 0.0199(17) -0.0031(13) 0.0024(13) 0.0017(12)
C20 0.0180(17) 0.0180(16) 0.0234(17) -0.0001(13) 0.0032(14) -0.0001(13)
C21 0.0154(17) 0.0272(18) 0.0331(19) 0.0049(15) 0.0037(14) -0.0067(14)
C22 0.0148(16) 0.0337(19) 0.033(2) 0.0086(16) 0.0101(15) 0.0033(15)
C23 0.0216(17) 0.0265(17) 0.0242(18) 0.0024(15) 0.0099(14) 0.0073(15)
C24 0.0164(16) 0.0198(17) 0.0156(16) 0.0019(12) 0.0029(13) 0.0069(12)
B1 0.0158(19) 0.037(2) 0.0158(19) -0.0007(17) 0.0027(15) -0.0024(16)
F1 0.0435(13) 0.0667(15) 0.0289(12) -0.0185(10) 0.0139(10) -0.0053(11)
F2 0.0414(12) 0.0512(13) 0.0326(12) -0.0014(10) 0.0051(10) -0.0247(10)
F3 0.0249(10) 0.0329(11) 0.0274(11) 0.0031(8) -0.0043(8) 0.0114(8)
F4 0.0210(10) 0.0307(10) 0.0358(11) 0.0075(9) 0.0019(8) 0.0091(8)
B2 0.046(3) 0.020(2) 0.048(3) -0.004(2) 0.029(2) 0.000(2)
F8A 0.043(2) 0.077(3) 0.028(2) -0.002(2) -0.0104(17) 0.028(2)
F7A 0.087(9) 0.023(3) 0.049(3) -0.009(3) 0.051(5) -0.015(4)
F6A 0.032(3) 0.044(3) 0.085(5) -0.016(3) 0.036(3) -0.007(2)
F5A 0.057(6) 0.017(4) 0.045(3) 0.013(2) 0.019(3) 0.016(4)
F8B 0.057(4) 0.076(4) 0.048(4) 0.006(3) 0.006(3) -0.022(3)
F7B 0.063(8) 0.013(5) 0.154(15) 0.001(7) 0.061(9) 0.013(5)
F6B 0.072(7) 0.052(4) 0.051(5) -0.011(4) 0.037(4) -0.001(4)
F5B 0.039(6) 0.029(7) 0.155(16) -0.006(8) 0.045(9) -0.022(5)

loop_
_atom_type_symbol
_atom_type_description
_atom_type_scat_dispersion_real
_atom_type_scat_dispersion_imag
_atom_type_scat_source
C C 0.0033 0.0016 'International Tables Vol C Tables 4.2.6.8 and 6.1.1.4'
H H 0.0000 0.0000 'International Tables Vol C Tables 4.2.6.8 and 6.1.1.4'
B B 0.0013 0.0007 'International Tables Vol C Tables 4.2.6.8 and 6.1.1.4'
F F 0.0171 0.0103 'International Tables Vol C Tables 4.2.6.8 and 6.1.1.4'
Fe Fe 0.3463 0.8444 'International Tables Vol C Tables 4.2.6.8 and 6.1.1.4'
N N 0.0061 0.0033 'International Tables Vol C Tables 4.2.6.8 and 6.1.1.4'

loop_
_geom_angle_atom_site_label_1
_geom_angle_atom_site_label_2
_geom_angle_atom_site_label_3
_geom_angle
N3 Fe1 N5 175.42(9)
N3 Fe1 N2 87.50(9)
N5 Fe1 N2 90.01(9)
N3 Fe1 N6 89.97(9)
N5 Fe1 N6 92.76(9)
N2 Fe1 N6 175.52(9)
N3 Fe1 N4 82.85(10)
N5 Fe1 N4 101.26(9)
N2 Fe1 N4 96.51(9)
N6 Fe1 N4 79.50(9)
N3 Fe1 N1 95.99(9)
N5 Fe1 N1 79.86(9)
N2 Fe1 N1 82.43(9)
N6 Fe1 N1 101.52(9)
N4 Fe1 N1 178.47(9)
C1 N1 C11 107.9(2)
C1 N1 C5 107.0(2)
C11 N1 C5 107.1(2)
C1 N1 Fe1 119.16(17)
C11 N1 Fe1 104.55(16)
C5 N1 Fe1 110.53(16)
C3 N3 C4 109.8(2)
C3 N3 C8 106.4(2)
C4 N3 C8 108.5(2)
C3 N3 Fe1 115.49(17)
C4 N3 Fe1 108.65(16)
C8 N3 Fe1 107.75(16)
C14 N2 C6 110.7(2)
C14 N2 C7 106.1(2)
C6 N2 C7 107.6(2)
C14 N2 Fe1 114.89(17)
C6 N2 Fe1 109.02(16)
C7 N2 Fe1 108.21(16)
C10 N4 C12 108.2(2)
C10 N4 C9 106.6(2)
C12 N4 C9 107.3(2)
C10 N4 Fe1 105.20(16)
C12 N4 Fe1 118.63(18)
C9 N4 Fe1 110.35(16)
C19 N5 C15 115.4(2)
C19 N5 Fe1 130.03(19)
C15 N5 Fe1 113.79(18)
C20 N6 C24 114.9(2)
C20 N6 Fe1 130.00(19)
C24 N6 Fe1 114.54(18)
N1 C1 C2 113.6(2)
N1 C1 H1A 108.8
C2 C1 H1A 108.8
N1 C1 H1B 108.8
C2 C1 H1B 108.8
H1A C1 H1B 107.7
C1 C2 C3 115.3(2)
C1 C2 H2A 108.4
C3 C2 H2A 108.4
C1 C2 H2B 108.4
C3 C2 H2B 108.4
H2A C2 H2B 107.5
N3 C3 C2 114.9(2)
N3 C3 H3A 108.5
C2 C3 H3A 108.5
N3 C3 H3B 108.5
C2 C3 H3B 108.5
H3A C3 H3B 107.5
N3 C4 C6 113.5(2)
N3 C4 H4A 108.9
C6 C4 H4A 108.9
N3 C4 H4B 108.9
C6 C4 H4B 108.9
H4A C4 H4B 107.7
N2 C6 C4 112.2(2)
N2 C6 H6A 109.2
C4 C6 H6A 109.2
N2 C6 H6B 109.2
C4 C6 H6B 109.2
H6A C6 H6B 107.9
C7 C5 N1 111.6(2)
C7 C5 H5A 109.3
N1 C5 H5A 109.3
C7 C5 H5B 109.3
N1 C5 H5B 109.3
H5A C5 H5B 108.0
C5 C7 N2 109.2(2)
C5 C7 H7A 109.8
N2 C7 H7A 109.8
C5 C7 H7B 109.8
N2 C7 H7B 109.8
H7A C7 H7B 108.3
C9 C8 N3 109.2(2)
C9 C8 H8A 109.8
N3 C8 H8A 109.8
C9 C8 H8B 109.8
N3 C8 H8B 109.8
H8A C8 H8B 108.3
C8 C9 N4 111.2(2)
C8 C9 H9A 109.4
N4 C9 H9A 109.4
C8 C9 H9B 109.4
N4 C9 H9B 109.4
H9A C9 H9B 108.0
N4 C10 C24 109.4(2)
N4 C10 H10A 109.8
C24 C10 H10A 109.8
N4 C10 H10B 109.8
C24 C10 H10B 109.8
H10A C10 H10B 108.2
N1 C11 C15 108.5(2)
N1 C11 H11A 110.0
C15 C11 H11A 110.0
N1 C11 H11B 110.0
C15 C11 H11B 110.0
H11A C11 H11B 108.4
N4 C12 C13 114.1(2)
N4 C12 H12A 108.7
C13 C12 H12A 108.7
N4 C12 H12B 108.7
C13 C12 H12B 108.7
H12A C12 H12B 107.6
C12 C13 C14 115.9(2)
C12 C13 H13A 108.3
C14 C13 H13A 108.3
C12 C13 H13B 108.3
C14 C13 H13B 108.3
H13A C13 H13B 107.4
N2 C14 C13 114.6(2)
N2 C14 H14A 108.6
C13 C14 H14A 108.6
N2 C14 H14B 108.6
C13 C14 H14B 108.6
H14A C14 H14B 107.6
N5 C15 C16 124.5(3)
N5 C15 C11 113.9(2)
C16 C15 C11 121.6(3)
C17 C16 C15 118.8(3)
C17 C16 H16A 120.6
C15 C16 H16A 120.6
C16 C17 C18 118.1(3)
C16 C17 H17A 121.0
C18 C17 H17A 121.0
C17 C18 C19 119.7(3)
C17 C18 H18A 120.1
C19 C18 H18A 120.1
N5 C19 C18 123.3(3)
N5 C19 H19A 118.4
C18 C19 H19A 118.4
N6 C20 C21 123.1(3)
N6 C20 H20A 118.4
C21 C20 H20A 118.4
C22 C21 C20 120.7(3)
C22 C21 H21A 119.7
C20 C21 H21A 119.7
C23 C22 C21 117.8(3)
C23 C22 H22A 121.1
C21 C22 H22A 121.1
C22 C23 C24 118.9(3)
C22 C23 H23A 120.6
C24 C23 H23A 120.6
N6 C24 C23 124.7(3)
N6 C24 C10 113.2(2)
C23 C24 C10 122.2(3)
F2 B1 F3 109.7(3)
F2 B1 F4 109.6(3)
F3 B1 F4 106.0(3)
F2 B1 F1 109.1(3)
F3 B1 F1 111.6(3)
F4 B1 F1 110.8(3)
F5B B2 F7B 112.4(12)
F5B B2 F6A 116.7(10)
F7B B2 F6A 130.7(9)
F5B B2 F7A 117.9(11)
F7B B2 F7A 20.9(12)
F6A B2 F7A 119.7(7)
F5B B2 F5A 14.4(13)
F7B B2 F5A 114.5(10)
F6A B2 F5A 112.0(7)
F7A B2 F5A 114.3(7)
F5B B2 F6B 125.1(11)
F7B B2 F6B 115.1(9)
F6A B2 F6B 31.8(3)
F7A B2 F6B 116.4(7)
F5A B2 F6B 128.9(7)
F5B B2 F8A 86.6(9)
F7B B2 F8A 84.3(8)
F6A B2 F8A 102.2(4)
F7A B2 F8A 104.6(6)
F5A B2 F8A 101.0(6)
F6B B2 F8A 72.6(5)
F5B B2 F8B 98.1(9)
F7B B2 F8B 98.0(9)
F6A B2 F8B 71.7(4)
F7A B2 F8B 77.3(7)
F5A B2 F8B 83.7(7)
F6B B2 F8B 100.9(5)
F8A B2 F8B 173.5(4)
B2 F8A F6B 50.9(3)
F6B F6A B2 78.5(11)
F6B F6A F8B 133.2(13)
B2 F6A F8B 60.9(4)
B2 F8B F6A 47.4(3)
F6A F6B B2 69.7(10)
F6A F6B F8A 122.1(13)
B2 F6B F8A 56.5(4)

loop_
_geom_bond_atom_site_label_1
_geom_bond_atom_site_label_2
_geom_bond_distance
Fe1 N3 2.048(2)
Fe1 N5 2.067(2)
Fe1 N2 2.072(2)
Fe1 N6 2.078(2)
Fe1 N4 2.125(2)
Fe1 N1 2.126(2)
N1 C1 1.486(4)
N1 C11 1.487(3)
N1 C5 1.549(4)
N3 C3 1.500(3)
N3 C4 1.507(3)
N3 C8 1.543(4)
N2 C14 1.494(3)
N2 C6 1.499(3)
N2 C7 1.541(4)
N4 C10 1.495(4)
N4 C12 1.499(4)
N4 C9 1.534(4)
N5 C19 1.345(4)
N5 C15 1.375(4)
N6 C20 1.345(4)
N6 C24 1.392(4)
C1 C2 1.516(4)
C1 H1A 0.9900
C1 H1B 0.9900
C2 C3 1.563(4)
C2 H2A 0.9900
C2 H2B 0.9900
C3 H3A 0.9900
C3 H3B 0.9900
C4 C6 1.559(4)
C4 H4A 0.9900
C4 H4B 0.9900
C6 H6A 0.9900
C6 H6B 0.9900
C5 C7 1.505(4)
C5 H5A 0.9900
C5 H5B 0.9900
C7 H7A 0.9900
C7 H7B 0.9900
C8 C9 1.511(4)
C8 H8A 0.9900
C8 H8B 0.9900
C9 H9A 0.9900
C9 H9B 0.9900
C10 C24 1.497(4)
C10 H10A 0.9900
C10 H10B 0.9900
C11 C15 1.494(4)
C11 H11A 0.9900
C11 H11B 0.9900
C12 C13 1.535(4)
C12 H12A 0.9900
C12 H12B 0.9900
C13 C14 1.559(4)
C13 H13A 0.9900
C13 H13B 0.9900
C14 H14A 0.9900
C14 H14B 0.9900
C15 C16 1.399(4)
C16 C17 1.377(4)
C16 H16A 0.9500
C17 C18 1.400(4)
C17 H17A 0.9500
C18 C19 1.408(4)
C18 H18A 0.9500
C19 H19A 0.9500
C20 C21 1.419(4)
C20 H20A 0.9500
C21 C22 1.398(4)
C21 H21A 0.9500
C22 C23 1.373(4)
C22 H22A 0.9500
C23 C24 1.411(4)
C23 H23A 0.9500
B1 F2 1.384(4)
B1 F3 1.396(4)
B1 F4 1.411(4)
B1 F1 1.423(4)
B2 F5B 1.317(18)
B2 F7B 1.320(17)
B2 F6A 1.345(7)
B2 F7A 1.348(13)
B2 F5A 1.382(13)
B2 F6B 1.406(9)
B2 F8A 1.511(6)
B2 F8B 1.597(7)
F8A F6B 1.729(10)
F6A F6B 0.756(7)
F6A F8B 1.735(9)

loop_
_geom_hbond_atom_site_label_D
_geom_hbond_atom_site_label_H
_geom_hbond_atom_site_label_A
_geom_hbond_distance_DH
_geom_hbond_distance_HA
_geom_hbond_distance_DA
_geom_hbond_angle_DHA
_geom_hbond_site_symmetry_A
C1 H1A F7A 0.99 2.50 3.275(11) 135.3 3_766
C1 H1A F7B 0.99 2.55 3.410(18) 144.6 3_766
C2 H2A F6A 0.99 2.61 3.414(7) 138.5 3_766
C2 H2A F8B 0.99 2.55 3.302(6) 132.5 3_766
C2 H2B F4 0.99 2.42 3.181(4) 133.0 .
C3 H3B F7A 0.99 2.61 3.340(13) 130.6 3_766
C4 H4A F3 0.99 2.30 3.263(3) 163.3 2_545
C4 H4B F4 0.99 2.55 3.359(3) 139.0 .
C5 H5A F2 0.99 2.50 3.485(4) 172.7 3_666
C7 H7A F6A 0.99 2.49 3.370(7) 147.3 1_455
C9 H9A F7A 0.99 2.63 3.369(10) 131.8 4_565
C9 H9A F8B 0.99 2.48 3.342(6) 144.7 4_565
C9 H9B F3 0.99 2.47 3.424(4) 162.7 2_545
C11 H11B F8A 0.99 2.50 3.239(5) 131.0 .
C12 H12A F5A 0.99 2.42 3.328(13) 151.6 3_756
C13 H13B F3 0.99 2.50 3.436(4) 157.9 2_545
C16 H16A F3 0.95 2.55 3.427(4) 153.4 3_666
C18 H18A F8A 0.95 2.52 3.308(5) 140.4 3_756
C19 H19A F5A 0.95 2.48 3.326(14) 148.4 3_756
C19 H19A F5B 0.95 2.45 3.24(2) 140.4 3_756
C20 H20A F7A 0.95 2.57 3.246(13) 128.5 3_766
C20 H20A F7B 0.95 2.54 3.259(16) 132.2 3_766
